data_4038521
loop_
_publ_author_name
'Wang, Yu-Jiao'
'Wang, Tong-Tong'
'Yao, Lan'
'Wang, Qian-Long'
'Zhao, Li-Ming'

_publ_section_title
;
 Access to 4-Alkenylated Coumarins via Ruthenium-Catalyzed Olefinic C-H
 Alkenylation of Coumarins with Modifiable and Removable Directing Groups.
;
_journal_name_full 'The Journal of organic chemistry'
_journal_paper_doi 10.1021/acs.joc.0c00249
_journal_year 2020
_chemical_formula_moiety 'C17 H16 O6'
_chemical_formula_sum 'C17 H16 O6'
_chemical_formula_weight 316.30
_space_group_crystal_system monoclinic
_space_group_IT_number 15
_space_group_name_Hall '-I 2ya'
_space_group_name_H-M_alt 'I 1 2/a 1'
_atom_sites_solution_hydrogens geom
_atom_sites_solution_primary dual
_audit_creation_date 2020-06-06
_audit_creation_method
;
Olex2 1.2
(compiled 2018.05.29 svn.r3508 for OlexSys, GUI svn.r5506)
;
_cell_angle_alpha 90
_cell_angle_beta 95.537(11)
_cell_angle_gamma 90
_cell_formula_units_Z 8
_cell_length_a 13.7180(18)
_cell_length_b 8.7102(9)
_cell_length_c 25.568(3)
_cell_measurement_reflns_used 1733
_cell_measurement_temperature 293(2)
_cell_measurement_theta_max 26.4570
_cell_measurement_theta_min 3.1670
_cell_volume 3040.8(6)
_computing_cell_refinement 'CrysAlisPro 1.171.38.41 (Rigaku OD, 2015)'
_computing_data_collection 'CrysAlisPro 1.171.38.41 (Rigaku OD, 2015)'
_computing_data_reduction 'CrysAlisPro 1.171.38.41 (Rigaku OD, 2015)'
_computing_molecular_graphics 'Olex2 (Dolomanov et al., 2009)'
_computing_publication_material 'Olex2 (Dolomanov et al., 2009)'
_computing_structure_refinement 'ShelXL (Sheldrick, 2015)'
_computing_structure_solution 'ShelXT (Sheldrick, 2015)'
_diffrn_ambient_temperature 293(2)
_diffrn_detector 'CCD plate'
_diffrn_detector_area_resol_mean 8.0606
_diffrn_detector_type Eos
_diffrn_measured_fraction_theta_full 0.999
_diffrn_measured_fraction_theta_max 0.981
_diffrn_measurement_details
;
List of Runs (angles in degrees, time in seconds):

  # Type    Start    End  Width  t~exp~   \w     \q     \k     \f   Frames
--------------------------------------------------------------------------
  1  \w     35.00  87.00   1.00    7.50    --   15.49 178.00  90.00   52
  2  \w     32.00  59.00   1.00    7.50    --   15.49  57.00-120.00   27
  3  \w    -50.00  85.00   1.00    7.50    --   15.49   0.00-150.00  135
;
_diffrn_measurement_device 'four-circle diffractometer'
_diffrn_measurement_device_type 'Xcalibur, Eos, Gemini'
_diffrn_measurement_method '\w scans'
_diffrn_orient_matrix_type 'CrysAlisPro convention (1999,Acta A55,543-557)'
_diffrn_orient_matrix_UB_11 0.0201874000
_diffrn_orient_matrix_UB_12 0.0113525000
_diffrn_orient_matrix_UB_13 0.0263265000
_diffrn_orient_matrix_UB_21 -0.0403970000
_diffrn_orient_matrix_UB_22 0.0471266000
_diffrn_orient_matrix_UB_23 0.0046884000
_diffrn_orient_matrix_UB_31 -0.0255977000
_diffrn_orient_matrix_UB_32 -0.0654368000
_diffrn_orient_matrix_UB_33 0.0079262000
_diffrn_radiation_monochromator graphite
_diffrn_radiation_probe x-ray
_diffrn_radiation_type MoK\a
_diffrn_radiation_wavelength 0.71073
_diffrn_reflns_av_R_equivalents 0.0333
_diffrn_reflns_av_unetI/netI 0.0658
_diffrn_reflns_Laue_measured_fraction_full 0.999
_diffrn_reflns_Laue_measured_fraction_max 0.981
_diffrn_reflns_limit_h_max 17
_diffrn_reflns_limit_h_min -11
_diffrn_reflns_limit_k_max 11
_diffrn_reflns_limit_k_min -10
_diffrn_reflns_limit_l_max 32
_diffrn_reflns_limit_l_min -29
_diffrn_reflns_number 6819
_diffrn_reflns_point_group_measured_fraction_full 0.999
_diffrn_reflns_point_group_measured_fraction_max 0.981
_diffrn_reflns_theta_full 25.242
_diffrn_reflns_theta_max 26.996
_diffrn_reflns_theta_min 2.774
_diffrn_source 'fine-focus sealed X-ray tube'
_diffrn_source_type 'Enhance (Mo) X-ray Source'
_exptl_absorpt_coefficient_mu 0.105
_exptl_absorpt_correction_T_max 1.00000
_exptl_absorpt_correction_T_min 0.86764
_exptl_absorpt_correction_type multi-scan
_exptl_absorpt_process_details
;
CrysAlisPro 1.171.38.41 (Rigaku Oxford Diffraction, 2015)
Empirical absorption correction using spherical harmonics,
 implemented in SCALE3 ABSPACK scaling algorithm.
;
_exptl_crystal_colour 'clear light yellow'
_exptl_crystal_colour_lustre clear
_exptl_crystal_colour_modifier light
_exptl_crystal_colour_primary yellow
_exptl_crystal_density_diffrn 1.382
_exptl_crystal_description block
_exptl_crystal_F_000 1328
_exptl_crystal_size_max 0.32
_exptl_crystal_size_mid 0.12
_exptl_crystal_size_min 0.11
_refine_diff_density_max 0.255
_refine_diff_density_min -0.327
_refine_diff_density_rms 0.097
_refine_ls_extinction_method none
_refine_ls_goodness_of_fit_ref 1.013
_refine_ls_hydrogen_treatment constr
_refine_ls_matrix_type full
_refine_ls_number_parameters 211
_refine_ls_number_reflns 3255
_refine_ls_number_restraints 0
_refine_ls_restrained_S_all 1.013
_refine_ls_R_factor_all 0.1072
_refine_ls_R_factor_gt 0.0606
_refine_ls_shift/su_max 0.000
_refine_ls_shift/su_mean 0.000
_refine_ls_structure_factor_coef Fsqd
_refine_ls_weighting_details 'w=1/[\s^2^(Fo^2^)+(0.0625P)^2^+0.0299P] where P=(Fo^2^+2Fc^2^)/3'
_refine_ls_weighting_scheme calc
_refine_ls_wR_factor_gt 0.1252
_refine_ls_wR_factor_ref 0.1532
_reflns_Friedel_coverage 0.000
_reflns_number_gt 1955
_reflns_number_total 3255
_reflns_threshold_expression 'I > 2\s(I)'
_cod_data_source_file jo0c00249_si_002.cif
_cod_data_source_block exp_7961
_cod_database_code 4038521
_shelx_shelxl_version_number 2017/1
_shelx_space_group_comment
;
The symmetry employed for this shelxl refinement is uniquely defined
by the following loop, which should always be used as a source of
symmetry information in preference to the above space-group names.
They are only intended as comments.
;
_shelx_estimated_absorpt_t_max 0.989
_shelx_estimated_absorpt_t_min 0.967
_reflns_odcompleteness_completeness 99.76
_reflns_odcompleteness_iscentric 1
_reflns_odcompleteness_theta 26.32
_olex2_refinement_description
;
1. Fixed Uiso
 At 1.2 times of:
  All C(H) groups, All C(H,H) groups
 At 1.5 times of:
  All C(H,H,H) groups
2.a Secondary CH2 refined with riding coordinates:
 C16(H16A,H16B)
2.b Aromatic/amide H refined with riding coordinates:
 C11(H11), C10(H10), C8(H8), C6(H6), C7(H7)
2.c Idealised Me refined as rotating group:
 C15(H15A,H15B,H15C), C13(H13A,H13B,H13C), C17(H17A,H17B,H17C)
;
_olex2_submission_special_instructions 'No special instructions were received'
_oxdiff_exptl_absorpt_empirical_details
;
Empirical correction (ABSPACK) includes:
- Absorption correction using spherical harmonics
- Frame scaling
;
_oxdiff_exptl_absorpt_empirical_full_max 1.346
_oxdiff_exptl_absorpt_empirical_full_min 0.626

loop_
_space_group_symop_operation_xyz
'x, y, z'
'-x+1/2, y, -z'
'x+1/2, y+1/2, z+1/2'
'-x+1, y+1/2, -z+1/2'
'-x, -y, -z'
'x-1/2, -y, z'
'-x+1/2, -y+1/2, -z+1/2'
'x, -y+1/2, z+1/2'

loop_
_atom_site_label
_atom_site_type_symbol
_atom_site_fract_x
_atom_site_fract_y
_atom_site_fract_z
_atom_site_U_iso_or_equiv
_atom_site_adp_type
_atom_site_occupancy
_atom_site_site_symmetry_order
_atom_site_calc_flag
_atom_site_refinement_flags_posn
_atom_site_refinement_flags_adp
_atom_site_refinement_flags_occupancy
_atom_site_disorder_assembly
_atom_site_disorder_group
O1 O 0.63701(11) 0.61821(15) 0.53490(5) 0.0396(4) Uani 1 1 d . . . . .
O6 O 0.66784(12) 0.50260(16) 0.62830(6) 0.0473(5) Uani 1 1 d . . . . .
O2 O 0.45506(13) 0.06072(18) 0.32710(6) 0.0533(5) Uani 1 1 d . . . . .
O3 O 0.58760(14) 0.17531(19) 0.30014(7) 0.0618(5) Uani 1 1 d . . . . .
O5 O 0.62548(14) 0.83198(17) 0.48986(6) 0.0620(6) Uani 1 1 d . . . . .
O4 O 0.57518(13) 0.6358(2) 0.34897(7) 0.0636(5) Uani 1 1 d . . . . .
C12 C 0.52970(18) 0.1602(2) 0.33217(9) 0.0414(6) Uani 1 1 d . . . . .
C1 C 0.61116(14) 0.4461(2) 0.44206(8) 0.0339(5) Uani 1 1 d . . . . .
C9 C 0.61950(15) 0.3689(2) 0.49310(8) 0.0334(5) Uani 1 1 d . . . . .
C4 C 0.63445(15) 0.4606(2) 0.53786(8) 0.0336(5) Uani 1 1 d . . . . .
C2 C 0.62068(15) 0.6020(2) 0.43960(8) 0.0354(5) Uani 1 1 d . . . . .
C5 C 0.64861(16) 0.3995(3) 0.58849(9) 0.0392(6) Uani 1 1 d . . . . .
C3 C 0.62800(16) 0.6944(3) 0.48735(8) 0.0391(6) Uani 1 1 d . . . . .
C11 C 0.53144(17) 0.2457(3) 0.38213(9) 0.0424(6) Uani 1 1 d . . . . .
H11 H 0.485400 0.224411 0.405552 0.051 Uiso 1 1 calc R . . . .
C10 C 0.59829(16) 0.3521(2) 0.39344(9) 0.0380(5) Uani 1 1 d . . . . .
H10 H 0.641886 0.370290 0.368442 0.046 Uiso 1 1 calc R . . . .
C8 C 0.61859(17) 0.2091(3) 0.50051(9) 0.0453(6) Uani 1 1 d . . . . .
H8 H 0.610571 0.144071 0.471557 0.054 Uiso 1 1 calc R . . . .
C14 C 0.62107(17) 0.6855(2) 0.38794(9) 0.0427(6) Uani 1 1 d . . . . .
C6 C 0.64425(17) 0.2421(3) 0.59443(9) 0.0484(6) Uani 1 1 d . . . . .
H6 H 0.651146 0.198731 0.627816 0.058 Uiso 1 1 calc R . . . .
C16 C 0.67042(19) 0.4472(3) 0.68155(8) 0.0482(6) Uani 1 1 d . . . . .
H16A H 0.720700 0.369304 0.687984 0.058 Uiso 1 1 calc R . . . .
H16B H 0.607800 0.402425 0.687715 0.058 Uiso 1 1 calc R . . . .
C7 C 0.62945(19) 0.1486(3) 0.55016(10) 0.0530(7) Uani 1 1 d . . . . .
H7 H 0.626901 0.042730 0.554433 0.064 Uiso 1 1 calc R . . . .
C15 C 0.6832(2) 0.8263(3) 0.38503(10) 0.0644(8) Uani 1 1 d . . . . .
H15A H 0.692350 0.847567 0.348990 0.097 Uiso 1 1 calc GR . . . .
H15B H 0.745667 0.809554 0.404486 0.097 Uiso 1 1 calc GR . . . .
H15C H 0.651239 0.911934 0.399745 0.097 Uiso 1 1 calc GR . . . .
C13 C 0.4479(2) -0.0332(3) 0.28000(10) 0.0632(8) Uani 1 1 d . . . . .
H13A H 0.452686 0.031114 0.249849 0.095 Uiso 1 1 calc GR . . . .
H13B H 0.386181 -0.085860 0.276573 0.095 Uiso 1 1 calc GR . . . .
H13C H 0.500211 -0.106854 0.282412 0.095 Uiso 1 1 calc GR . . . .
C17 C 0.6925(2) 0.5820(3) 0.71714(9) 0.0616(8) Uani 1 1 d . . . . .
H17A H 0.642811 0.658854 0.710031 0.092 Uiso 1 1 calc GR . . . .
H17B H 0.755115 0.624079 0.711128 0.092 Uiso 1 1 calc GR . . . .
H17C H 0.693666 0.549449 0.753071 0.092 Uiso 1 1 calc GR . . . .

loop_
_atom_site_aniso_label
_atom_site_aniso_U_11
_atom_site_aniso_U_22
_atom_site_aniso_U_33
_atom_site_aniso_U_23
_atom_site_aniso_U_13
_atom_site_aniso_U_12
O1 0.0505(10) 0.0346(8) 0.0331(9) -0.0082(6) 0.0010(7) -0.0024(7)
O6 0.0669(12) 0.0445(9) 0.0297(9) -0.0062(7) 0.0007(8) -0.0049(8)
O2 0.0672(12) 0.0485(10) 0.0428(10) -0.0133(8) -0.0022(8) -0.0139(9)
O3 0.0806(14) 0.0637(12) 0.0430(11) -0.0177(9) 0.0162(10) -0.0146(10)
O5 0.1015(16) 0.0318(9) 0.0519(11) -0.0086(8) 0.0026(10) 0.0019(10)
O4 0.0726(13) 0.0751(12) 0.0394(11) -0.0004(9) -0.0138(9) -0.0047(10)
C12 0.0510(15) 0.0378(13) 0.0338(13) -0.0049(10) -0.0045(11) 0.0011(12)
C1 0.0251(11) 0.0407(12) 0.0355(13) -0.0094(9) 0.0010(9) 0.0022(10)
C9 0.0312(11) 0.0360(12) 0.0325(12) -0.0068(9) 0.0008(9) -0.0009(10)
C4 0.0309(12) 0.0328(12) 0.0369(13) -0.0048(9) 0.0020(9) -0.0002(10)
C2 0.0340(12) 0.0353(12) 0.0362(13) -0.0049(9) 0.0002(10) 0.0036(10)
C5 0.0400(13) 0.0430(13) 0.0342(13) -0.0077(10) 0.0016(10) -0.0028(11)
C3 0.0400(13) 0.0389(13) 0.0376(13) -0.0049(10) -0.0001(10) 0.0009(11)
C11 0.0471(14) 0.0438(13) 0.0365(13) -0.0111(10) 0.0049(11) -0.0036(12)
C10 0.0372(13) 0.0411(13) 0.0355(13) -0.0053(10) 0.0023(10) 0.0045(11)
C8 0.0576(15) 0.0357(12) 0.0422(14) -0.0102(10) 0.0025(12) -0.0025(12)
C14 0.0468(14) 0.0407(13) 0.0397(14) -0.0022(11) -0.0010(11) 0.0106(12)
C6 0.0634(17) 0.0472(14) 0.0341(13) 0.0007(11) 0.0013(12) -0.0026(13)
C16 0.0592(16) 0.0558(15) 0.0294(13) -0.0018(11) 0.0033(12) -0.0029(13)
C7 0.0725(18) 0.0354(13) 0.0505(15) -0.0010(11) 0.0025(14) -0.0028(13)
C15 0.098(2) 0.0433(15) 0.0500(16) 0.0093(12) -0.0001(16) -0.0053(16)
C13 0.088(2) 0.0556(16) 0.0426(16) -0.0168(12) -0.0104(15) -0.0141(15)
C17 0.081(2) 0.0675(18) 0.0350(15) -0.0094(12) 0.0016(14) -0.0045(16)

loop_
_atom_type_symbol
_atom_type_description
_atom_type_scat_dispersion_real
_atom_type_scat_dispersion_imag
_atom_type_scat_source
C C 0.0033 0.0016 'International Tables Vol C Tables 4.2.6.8 and 6.1.1.4'
H H 0.0000 0.0000 'International Tables Vol C Tables 4.2.6.8 and 6.1.1.4'
O O 0.0106 0.0060 'International Tables Vol C Tables 4.2.6.8 and 6.1.1.4'

loop_
_geom_angle_atom_site_label_1
_geom_angle_atom_site_label_2
_geom_angle_atom_site_label_3
_geom_angle
_geom_angle_site_symmetry_1
_geom_angle_site_symmetry_3
_geom_angle_publ_flag
C4 O1 C3 121.87(16) . . ?
C5 O6 C16 118.01(17) . . ?
C12 O2 C13 115.79(18) . . ?
O2 C12 C11 111.0(2) . . ?
O3 C12 O2 123.7(2) . . ?
O3 C12 C11 125.3(2) . . ?
C9 C1 C10 119.10(18) . . ?
C2 C1 C9 119.89(18) . . ?
C2 C1 C10 120.91(19) . . ?
C4 C9 C1 117.48(19) . . ?
C4 C9 C8 117.4(2) . . ?
C8 C9 C1 125.08(18) . . ?
O1 C4 C9 121.94(19) . . ?
O1 C4 C5 115.46(18) . . ?
C9 C4 C5 122.60(19) . . ?
C1 C2 C3 120.62(19) . . ?
C1 C2 C14 121.85(19) . . ?
C3 C2 C14 117.50(19) . . ?
O6 C5 C4 116.12(19) . . ?
O6 C5 C6 125.4(2) . . ?
C6 C5 C4 118.5(2) . . ?
O1 C3 C2 117.73(19) . . ?
O5 C3 O1 115.69(19) . . ?
O5 C3 C2 126.6(2) . . ?
C12 C11 H11 120.1 . . ?
C10 C11 C12 119.9(2) . . ?
C10 C11 H11 120.1 . . ?
C1 C10 H10 116.7 . . ?
C11 C10 C1 126.6(2) . . ?
C11 C10 H10 116.7 . . ?
C9 C8 H8 119.9 . . ?
C7 C8 C9 120.3(2) . . ?
C7 C8 H8 119.9 . . ?
O4 C14 C2 120.3(2) . . ?
O4 C14 C15 120.4(2) . . ?
C15 C14 C2 119.2(2) . . ?
C5 C6 H6 120.2 . . ?
C5 C6 C7 119.7(2) . . ?
C7 C6 H6 120.2 . . ?
O6 C16 H16A 110.3 . . ?
O6 C16 H16B 110.3 . . ?
O6 C16 C17 107.23(19) . . ?
H16A C16 H16B 108.5 . . ?
C17 C16 H16A 110.3 . . ?
C17 C16 H16B 110.3 . . ?
C8 C7 C6 121.5(2) . . ?
C8 C7 H7 119.2 . . ?
C6 C7 H7 119.2 . . ?
C14 C15 H15A 109.5 . . ?
C14 C15 H15B 109.5 . . ?
C14 C15 H15C 109.5 . . ?
H15A C15 H15B 109.5 . . ?
H15A C15 H15C 109.5 . . ?
H15B C15 H15C 109.5 . . ?
O2 C13 H13A 109.5 . . ?
O2 C13 H13B 109.5 . . ?
O2 C13 H13C 109.5 . . ?
H13A C13 H13B 109.5 . . ?
H13A C13 H13C 109.5 . . ?
H13B C13 H13C 109.5 . . ?
C16 C17 H17A 109.5 . . ?
C16 C17 H17B 109.5 . . ?
C16 C17 H17C 109.5 . . ?
H17A C17 H17B 109.5 . . ?
H17A C17 H17C 109.5 . . ?
H17B C17 H17C 109.5 . . ?

loop_
_geom_bond_atom_site_label_1
_geom_bond_atom_site_label_2
_geom_bond_distance
_geom_bond_site_symmetry_2
_geom_bond_publ_flag
O1 C4 1.375(2) . ?
O1 C3 1.380(2) . ?
O6 C5 1.364(2) . ?
O6 C16 1.442(2) . ?
O2 C12 1.338(3) . ?
O2 C13 1.451(3) . ?
O3 C12 1.202(3) . ?
O5 C3 1.201(2) . ?
O4 C14 1.207(3) . ?
C12 C11 1.477(3) . ?
C1 C9 1.463(3) . ?
C1 C2 1.366(3) . ?
C1 C10 1.485(3) . ?
C9 C4 1.394(3) . ?
C9 C8 1.405(3) . ?
C4 C5 1.396(3) . ?
C2 C3 1.457(3) . ?
C2 C14 1.508(3) . ?
C5 C6 1.381(3) . ?
C11 H11 0.9300 . ?
C11 C10 1.316(3) . ?
C10 H10 0.9300 . ?
C8 H8 0.9300 . ?
C8 C7 1.369(3) . ?
C14 C15 1.499(3) . ?
C6 H6 0.9300 . ?
C6 C7 1.393(3) . ?
C16 H16A 0.9700 . ?
C16 H16B 0.9700 . ?
C16 C17 1.499(3) . ?
C7 H7 0.9300 . ?
C15 H15A 0.9600 . ?
C15 H15B 0.9600 . ?
C15 H15C 0.9600 . ?
C13 H13A 0.9600 . ?
C13 H13B 0.9600 . ?
C13 H13C 0.9600 . ?
C17 H17A 0.9600 . ?
C17 H17B 0.9600 . ?
C17 H17C 0.9600 . ?
